data_1100286
loop_
_publ_author_name
'Harms, K.'
'Jones, P. G.'
'Sheldrick, G. M.'

_publ_section_title
;
 Structure of an iridoid-like photolysis product
;
_journal_coden_ASTM ACSCEE
_journal_issue 11
_journal_name_full
;
 Acta Crystallographica, Section C: Crystal Structure Communications
;
_journal_page_first 1661
_journal_page_last 1662
_journal_paper_doi 10.1107/S0108270186091059
_journal_volume 42
_journal_year 1986
_chemical_formula_sum 'C14 H18 O7'
_space_group_IT_number 2
_symmetry_cell_setting triclinic
_symmetry_Int_Tables_number 2
_symmetry_space_group_name_Hall '-P 1'
_symmetry_space_group_name_H-M 'P -1'
_cell_angle_alpha 89.98(2)
_cell_angle_beta 87.90(2)
_cell_angle_gamma 85.07(2)
_cell_formula_units_Z 2
_cell_length_a 5.615(2)
_cell_length_b 8.013(1)
_cell_length_c 16.673(4)
_cod_database_code 1100286

loop_
_symmetry_equiv_pos_site_id
_symmetry_equiv_pos_as_xyz
1 x,y,z
2 -x,-y,-z

loop_
_atom_site_label
_atom_site_type_symbol
_atom_site_fract_x
_atom_site_fract_y
_atom_site_fract_z
C1 C 0.6642(4) 0.6525(3) 0.8154(1)
O2 O 0.8142(3) 0.7810(2) 0.7949(1)
C3 C 0.7293(4) 0.8910(3) 0.7391(2)
C4 C 0.5519(4) 0.8695(2) 0.6910(1)
C41 C 0.4328(3) 0.7083(2) 0.6891(1)
C5 C 0.4555(4) 0.6281(3) 0.6059(1)
C6 C 0.7133(5) 0.5519(3) 0.6001(1)
C7 C 0.7697(4) 0.4930(3) 0.6843(1)
C71 C 0.5717(3) 0.5770(3) 0.7403(1)
O8 O 0.3932(2) 0.4614(2) 0.7634(1)
C9 C 0.4578(4) 0.3223(3) 0.8056(1)
C10 C 0.2503(4) 0.2242(3) 0.8240(2)
O11 O 0.6586(3) 0.2850(2) 0.8263(1)
C12 C 0.4723(4) 1.0123(3) 0.6407(1)
O13 O 0.2504(3) 1.0031(2) 0.6153(1)
C14 C 0.1571(5) 1.1392(3) 0.5665(2)
O15 O 0.5864(3) 1.1281(2) 0.6233(1)
O16 O 0.4607(3) 0.7231(2) 0.8605(1)
C17 C 0.4773(5) 0.7311(4) 0.9412(1)
C18 C 0.2479(5) 0.8060(4) 0.9790(2)
O19 O 0.6554(4) 0.6870(4) 0.9742(1)
H1 H 0.75560 0.56850 0.84520
H3 H 0.80430 0.99390 0.73400
H41 H 0.26950 0.73590 0.70670
H5 H 0.42620 0.71080 0.56500
H5' H 0.34610 0.54320 0.60140
H6 H 0.81830 0.63430 0.58280
H6' H 0.72920 0.45920 0.56330
H7 H 0.77030 0.37330 0.68760
H7' H 0.92280 0.52600 0.69870
H10 H 0.29250 0.10570 0.82680
H10' H 0.12880 0.24630 0.78540
H101 H 0.19090 0.26480 0.87570
H14 H -0.00860 1.12670 0.55810
H14' H 0.24600 1.12670 0.51630
H141 H 0.17330 1.24830 0.58840
H18 H 0.26610 0.84730 1.03230
H18' H 0.17370 0.70250 0.98190
H181 H 0.14950 0.88670 0.94960

loop_
_atom_type_symbol
_atom_type_radius_bond
C 0.68
H 0.23
O 0.68
